data_4106040
loop_
_publ_author_name
'Cyprien Lemouchi'
'Cortnie S. Vogelsberg'
'Leokadiya Zorina'
'Sergey Simonov'
'Patrick Batail'
'Stuart E. Brown'
'Miguel A. Garcia-Garibay'

_publ_contact_author_address
;
Laboratoire de Chimie et Ing\'enierie Mol\'eculaire d'Angers,
CNRS-Universit\'e d'Angers, 49045 Angers, France
;
_publ_contact_author_email patrick.batail@univ-angers.fr
_publ_contact_author_name 'Dr. Patrick Batail'
_publ_section_title
;
 Ultra-fast Rotors for Molecular Machines and Functional Materials via
 Halogen Bonding: Crystals of 1,4-Bis(iodoethynyl)bicyclo[2.2.2]octane
 with Distinct Gigahertz Rotation at Two Sites
;
_journal_name_full 'Journal of the American Chemical Society'
_journal_page_first 6371
_journal_page_last 6379
_journal_paper_doi 10.1021/ja200503j
_journal_volume 133
_journal_year 2011
_chemical_compound_source 'synthesis as described'
_chemical_formula_moiety 'C12 H12 I2'
_chemical_formula_sum 'C12 H12 I2'
_chemical_formula_weight 410.02
_chemical_name_systematic
;
 ?
;
_space_group_IT_number 15
_symmetry_cell_setting monoclinic
_symmetry_Int_Tables_number 15
_symmetry_space_group_name_Hall '-C 2yc'
_symmetry_space_group_name_H-M 'C 1 2/c 1'
_atom_sites_solution_hydrogens geom
_atom_sites_solution_primary direct
_atom_sites_solution_secondary difmap
_audit_creation_method 'SHELXL-97 and WinGX routine-INITIALISE'
_cell_angle_alpha 90.00
_cell_angle_beta 111.674(6)
_cell_angle_gamma 90.00
_cell_formula_units_Z 8
_cell_length_a 31.576(2)
_cell_length_b 7.1977(5)
_cell_length_c 12.2949(7)
_cell_measurement_reflns_used 7919
_cell_measurement_temperature 295(2)
_cell_measurement_theta_max 30
_cell_measurement_theta_min 5
_cell_volume 2596.8(3)
_computing_cell_refinement 'Dirax/lsq (Duisenberg & Schreurs, 1989-2000)'
_computing_data_collection 'Collect (Bruker AXS BV, 1997-2004)'
_computing_data_reduction 'EvalCCD (Duisenberg & Schreurs 1990-2000)'
_computing_molecular_graphics 'DIAMOND 3.1 (Crystal Impact GbR 2005)'
_computing_publication_material 'WinGX publication routines (Farrugia, 1999)'
_computing_structure_refinement 'SHELXL-97 (Sheldrick, 1997)'
_computing_structure_solution 'SHELXS-97 (Sheldrick, 1997)'
_diffrn_ambient_temperature 295(2)
_diffrn_measured_fraction_theta_full 0.995
_diffrn_measured_fraction_theta_max 0.994
_diffrn_measurement_device_type 'Bruker KappaCCD'
_diffrn_measurement_method 'combined \f/\w-scans'
_diffrn_radiation_monochromator graphite
_diffrn_radiation_source 'fine-focus sealed tube'
_diffrn_radiation_type MoK\a
_diffrn_radiation_wavelength 0.71073
_diffrn_reflns_av_R_equivalents 0.0338
_diffrn_reflns_av_sigmaI/netI 0.0196
_diffrn_reflns_limit_h_max 36
_diffrn_reflns_limit_h_min -44
_diffrn_reflns_limit_k_max 10
_diffrn_reflns_limit_k_min -10
_diffrn_reflns_limit_l_max 17
_diffrn_reflns_limit_l_min -13
_diffrn_reflns_number 29119
_diffrn_reflns_theta_full 26.00
_diffrn_reflns_theta_max 30.51
_diffrn_reflns_theta_min 4.17
_exptl_absorpt_coefficient_mu 4.808
_exptl_absorpt_correction_T_max 0.648
_exptl_absorpt_correction_T_min 0.212
_exptl_absorpt_correction_type multi-scan
_exptl_absorpt_process_details 'SADABS of Bruker KappaCCD'
_exptl_crystal_colour colourless
_exptl_crystal_density_diffrn 2.098
_exptl_crystal_description plate
_exptl_crystal_F_000 1520
_exptl_crystal_size_max 0.358
_exptl_crystal_size_mid 0.310
_exptl_crystal_size_min 0.09
_refine_diff_density_max 1.604
_refine_diff_density_min -1.035
_refine_diff_density_rms 0.113
_refine_ls_extinction_method none
_refine_ls_goodness_of_fit_ref 1.007
_refine_ls_hydrogen_treatment constr
_refine_ls_matrix_type full
_refine_ls_number_parameters 155
_refine_ls_number_reflns 3954
_refine_ls_number_restraints 0
_refine_ls_restrained_S_all 1.007
_refine_ls_R_factor_all 0.0586
_refine_ls_R_factor_gt 0.0364
_refine_ls_shift/su_max 0.002
_refine_ls_shift/su_mean 0.000
_refine_ls_structure_factor_coef Fsqd
_refine_ls_weighting_details 'calc w=1/[\s^2^(Fo^2^)+(0.0522P)^2^+8.7384P] where P=(Fo^2^+2Fc^2^)/3'
_refine_ls_weighting_scheme calc
_refine_ls_wR_factor_gt 0.0945
_refine_ls_wR_factor_ref 0.1082
_reflns_number_gt 2901
_reflns_number_total 3954
_reflns_threshold_expression >2\s(I)
_cod_data_source_file ja200503j_si_004.cif
_cod_data_source_block cl178-RT-final
_cod_original_cell_volume 2596.7(3)
_cod_original_sg_symbol_H-M 'C 2/c'
_cod_database_code 4106040

loop_
_symmetry_equiv_pos_as_xyz
'x, y, z'
'-x, y, -z+1/2'
'x+1/2, y+1/2, z'
'-x+1/2, y+1/2, -z+1/2'
'-x, -y, -z'
'x, -y, z-1/2'
'-x+1/2, -y+1/2, -z'
'x+1/2, -y+1/2, z-1/2'

loop_
_atom_site_label
_atom_site_type_symbol
_atom_site_fract_x
_atom_site_fract_y
_atom_site_fract_z
_atom_site_U_iso_or_equiv
_atom_site_adp_type
_atom_site_occupancy
_atom_site_symmetry_multiplicity
_atom_site_calc_flag
_atom_site_refinement_flags
I1 I 0.123438(11) 0.20192(5) 1.24832(2) 0.06130(12) Uani 1 1 d .
C1 C 0.08227(17) 0.2338(7) 1.0821(4) 0.0583(10) Uani 1 1 d .
C2 C 0.05720(16) 0.2438(8) 0.9828(4) 0.0583(10) Uani 1 1 d .
C3 C 0.02684(14) 0.2478(7) 0.8595(4) 0.0524(9) Uani 1 1 d .
C4 C -0.0160(3) 0.3454(16) 0.8428(5) 0.135(4) Uani 1 1 d .
H4A H -0.0098 0.4765 0.8595 0.162 Uiso 1 1 calc R
H4B H -0.0290 0.2967 0.8972 0.162 Uiso 1 1 calc R
C5 C 0.0135(3) 0.0431(10) 0.8164(6) 0.102(2) Uani 1 1 d .
H5A H 0.0408 -0.0317 0.8343 0.123 Uiso 1 1 calc R
H5B H -0.0050 -0.0105 0.8564 0.123 Uiso 1 1 calc R
C6 C 0.0506(2) 0.3218(13) 0.7837(5) 0.107(3) Uani 1 1 d .
H6A H 0.0745 0.2368 0.7844 0.128 Uiso 1 1 calc R
H6B H 0.0645 0.4408 0.8137 0.128 Uiso 1 1 calc R
I2 I 0.128679(12) 1.32878(5) 0.57020(3) 0.06742(12) Uani 1 1 d .
C11 C 0.16939(16) 1.1364(7) 0.5453(4) 0.0562(10) Uani 1 1 d .
C12 C 0.19359(15) 1.0240(7) 0.5294(4) 0.0561(10) Uani 1 1 d .
C13 C 0.22352(14) 0.8786(6) 0.5134(4) 0.0512(9) Uani 1 1 d .
C7A C 0.2643(6) 0.9533(16) 0.501(2) 0.116(8) Uani 0.50 1 d P
H7A1 H 0.2798 1.0347 0.5667 0.139 Uiso 0.50 1 calc PR
H7A2 H 0.2558 1.0259 0.4299 0.139 Uiso 0.50 1 calc PR
C8A C 0.2386(6) 0.743(2) 0.6229(11) 0.084(4) Uani 0.50 1 d P
H8A1 H 0.2565 0.8120 0.6927 0.100 Uiso 0.50 1 calc PR
H8A2 H 0.2118 0.6952 0.6339 0.100 Uiso 0.50 1 calc PR
C9A C 0.1986(6) 0.758(3) 0.4106(14) 0.107(7) Uani 0.50 1 d P
H9A1 H 0.1876 0.8328 0.3400 0.128 Uiso 0.50 1 calc PR
H9A2 H 0.1724 0.7019 0.4212 0.128 Uiso 0.50 1 calc PR
C7B C 0.2670(6) 0.581(2) 0.6057(12) 0.091(4) Uani 0.50 1 d P
H7B1 H 0.2505 0.4655 0.5989 0.109 Uiso 0.50 1 calc PR
H7B2 H 0.2956 0.5724 0.6721 0.109 Uiso 0.50 1 calc PR
C8B C 0.2968(8) 0.794(2) 0.497(4) 0.167(15) Uani 0.50 1 d P
H8B1 H 0.3063 0.8135 0.4316 0.200 Uiso 0.50 1 calc PR
H8B2 H 0.3239 0.7966 0.5683 0.200 Uiso 0.50 1 calc PR
C9B C 0.2301(5) 0.605(3) 0.3972(14) 0.110(7) Uani 0.50 1 d P
H9B1 H 0.2176 0.4842 0.4042 0.132 Uiso 0.50 1 calc PR
H9B2 H 0.2316 0.6127 0.3200 0.132 Uiso 0.50 1 calc PR

loop_
_atom_site_aniso_label
_atom_site_aniso_U_11
_atom_site_aniso_U_22
_atom_site_aniso_U_33
_atom_site_aniso_U_23
_atom_site_aniso_U_13
_atom_site_aniso_U_12
I1 0.0638(2) 0.0674(2) 0.04371(15) 0.00710(12) 0.00931(12) -0.00002(13)
C1 0.056(3) 0.070(3) 0.047(2) 0.007(2) 0.0163(19) 0.000(2)
C2 0.048(2) 0.074(3) 0.050(2) 0.006(2) 0.0148(18) 0.000(2)
C3 0.0394(19) 0.075(3) 0.0429(19) 0.0041(19) 0.0149(15) 0.0006(19)
C4 0.100(5) 0.236(11) 0.051(3) -0.020(4) 0.006(3) 0.096(6)
C5 0.118(6) 0.084(4) 0.076(4) 0.007(3) 0.002(4) -0.003(4)
C6 0.073(4) 0.177(8) 0.055(3) 0.016(4) 0.007(3) -0.058(4)
I2 0.0710(2) 0.0677(2) 0.0697(2) -0.00152(15) 0.03311(17) 0.02251(15)
C11 0.056(2) 0.059(2) 0.056(2) 0.0022(19) 0.0220(19) 0.009(2)
C12 0.050(2) 0.059(2) 0.057(2) -0.0015(19) 0.0167(19) 0.0115(19)
C13 0.043(2) 0.051(2) 0.057(2) -0.0046(18) 0.0159(17) 0.0087(17)
C7A 0.117(13) 0.046(6) 0.24(2) -0.022(10) 0.132(17) -0.012(7)
C8A 0.097(9) 0.100(9) 0.058(6) 0.019(6) 0.033(6) 0.054(8)
C9A 0.077(9) 0.117(13) 0.084(8) -0.051(9) -0.021(7) 0.050(9)
C7B 0.116(11) 0.092(9) 0.076(7) 0.023(7) 0.048(7) 0.054(9)
C8B 0.132(17) 0.067(9) 0.38(5) -0.054(18) 0.19(3) -0.025(10)
C9B 0.079(8) 0.115(12) 0.091(9) -0.054(9) -0.021(7) 0.052(9)

loop_
_atom_type_symbol
_atom_type_description
_atom_type_scat_dispersion_real
_atom_type_scat_dispersion_imag
_atom_type_scat_source
C C 0.0033 0.0016 'International Tables Vol C Tables 4.2.6.8 and 6.1.1.4'
H H 0.0000 0.0000 'International Tables Vol C Tables 4.2.6.8 and 6.1.1.4'
I I -0.4742 1.8119 'International Tables Vol C Tables 4.2.6.8 and 6.1.1.4'

loop_
_geom_angle_atom_site_label_1
_geom_angle_atom_site_label_2
_geom_angle_atom_site_label_3
_geom_angle
_geom_angle_site_symmetry_1
_geom_angle_site_symmetry_3
C2 C1 I1 176.8(5) . .
C1 C2 C3 177.5(6) . .
C2 C3 C4 111.8(4) . .
C2 C3 C6 111.4(4) . .
C4 C3 C6 113.0(6) . .
C2 C3 C5 108.8(4) . .
C4 C3 C5 106.4(6) . .
C6 C3 C5 105.0(5) . .
C3 C4 C6 111.2(5) . 2_556
C5 C5 C3 109.5(3) 2_556 .
C3 C6 C4 109.6(5) . 2_556
C12 C11 I2 179.1(4) . .
C11 C12 C13 177.5(5) . .
C8B C13 C12 110.6(7) 7_566 .
C7A C13 C12 112.8(6) . .
C8B C13 C9B 116.3(17) 7_566 7_566
C12 C13 C9B 110.7(6) . 7_566
C7A C13 C9A 109.7(13) . .
C12 C13 C9A 111.2(6) . .
C7A C13 C8A 108.3(12) . .
C12 C13 C8A 109.3(5) . .
C9A C13 C8A 105.1(11) . .
C8B C13 C7B 107.9(16) 7_566 7_566
C12 C13 C7B 109.6(5) . 7_566
C9B C13 C7B 101.2(12) 7_566 7_566
C13 C7A C8B 110.6(9) . .
C7B C8A C13 111.0(8) . .
C13 C9A C9B 110.3(9) . .
C8A C7B C13 107.6(8) . 7_566
C13 C8B C7A 112.2(11) 7_566 .
C13 C9B C9A 111.5(9) 7_566 .

loop_
_geom_bond_atom_site_label_1
_geom_bond_atom_site_label_2
_geom_bond_distance
_geom_bond_site_symmetry_2
I1 C1 1.989(5) .
C1 C2 1.187(6) .
C2 C3 1.464(6) .
C3 C4 1.469(7) .
C3 C6 1.495(7) .
C3 C5 1.570(9) .
C4 C6 1.545(8) 2_556
C5 C5 1.537(13) 2_556
C6 C4 1.545(8) 2_556
I2 C11 1.989(5) .
C11 C12 1.178(6) .
C12 C13 1.471(6) .
C13 C8B 1.381(16) 7_566
C13 C7A 1.452(13) .
C13 C9B 1.475(12) 7_566
C13 C9A 1.497(13) .
C13 C8A 1.586(12) .
C13 C7B 1.626(13) 7_566
C7A C8B 1.55(2) .
C8A C7B 1.530(16) .
C9A C9B 1.535(17) .
C7B C13 1.626(13) 7_566
C8B C13 1.381(16) 7_566
C9B C13 1.475(12) 7_566
